data_7201217
loop_
_publ_author_name
'Trewin, Abbie'
'Cooper, Andrew I.'

_publ_section_title
;
 Predicting microporous crystalline polyimides
;
_journal_issue 9
_journal_name_full CrystEngComm
_journal_page_first 1819
_journal_paper_doi 10.1039/b906280g
_journal_volume 11
_journal_year 2009
_space_group_IT_number 1
_symmetry_cell_setting triclinic
_symmetry_Int_Tables_number 1
_symmetry_space_group_name_Hall 'P 1'
_symmetry_space_group_name_H-M 'P 1'
_audit_creation_date 2009-05-01
_audit_creation_method 'Materials Studio'
_cell_angle_alpha 84.3146
_cell_angle_beta 95.6958
_cell_angle_gamma 89.7794
_cell_length_a 21.4562
_cell_length_b 21.4568
_cell_length_c 4.3095
_cell_volume 1964.319
_cod_data_source_file b906280g.txt
_cod_data_source_block A4-
_cod_original_sg_symbol_H-M P1
_cod_struct_determination_method theoretical
_cod_database_code 7201217

loop_
_symmetry_equiv_pos_as_xyz
x,y,z

loop_
_atom_site_label
_atom_site_type_symbol
_atom_site_fract_x
_atom_site_fract_y
_atom_site_fract_z
_atom_site_U_iso_or_equiv
_atom_site_adp_type
_atom_site_occupancy
C1 C -1.94868 0.53920 0.02128 0.00000 Uiso 1.00
C2 C -1.91840 0.48365 -0.00160 0.00000 Uiso 1.00
C3 C -1.94738 0.42723 -0.02926 0.00000 Uiso 1.00
C4 C -2.01370 0.42638 -0.03720 0.00000 Uiso 1.00
C5 C -2.04732 0.48118 0.00923 0.00000 Uiso 1.00
C6 C -2.01473 0.53831 0.02400 0.00000 Uiso 1.00
C7 C -2.04816 0.37173 -0.09269 0.00000 Uiso 1.00
C8 C -2.11075 0.36926 -0.06199 0.00000 Uiso 1.00
C9 C -2.14418 0.42233 0.00857 0.00000 Uiso 1.00
C10 C -2.11174 0.47941 0.02875 0.00000 Uiso 1.00
C11 C -2.14656 0.53545 0.04039 0.00000 Uiso 1.00
C12 C -2.11361 0.59257 0.03051 0.00000 Uiso 1.00
C13 C -2.05003 0.59370 0.03651 0.00000 Uiso 1.00
C14 C -2.20947 0.42033 0.03491 0.00000 Uiso 1.00
C15 C -2.23980 0.47534 0.06777 0.00000 Uiso 1.00
C16 C -2.21245 0.53317 0.05491 0.00000 Uiso 1.00
H17 H -2.13454 0.32476 -0.09364 0.00000 Uiso 1.00
H18 H -2.02724 0.63931 0.04652 0.00000 Uiso 1.00
N19 N -2.24570 0.36574 0.00621 0.00000 Uiso 1.00
N20 N -1.91241 0.59392 0.04722 0.00000 Uiso 1.00
N21 N -2.25240 0.58676 0.03656 0.00000 Uiso 1.00
N22 N -1.90993 0.37320 -0.04885 0.00000 Uiso 1.00
H23 H -1.86698 0.48457 0.00410 0.00000 Uiso 1.00
H24 H -2.02481 0.32911 -0.14845 0.00000 Uiso 1.00
H25 H -2.13793 0.63777 0.02547 0.00000 Uiso 1.00
H26 H -2.29061 0.47337 0.08648 0.00000 Uiso 1.00
C27 C -1.82738 0.65163 0.18069 0.00000 Uiso 1.00
C28 C -1.86138 0.68494 -0.07493 0.00000 Uiso 1.00
C29 C -1.77132 0.67222 0.31584 0.00000 Uiso 1.00
C30 C -1.84076 0.74164 -0.20785 0.00000 Uiso 1.00
C31 C -1.78406 0.76227 -0.07496 0.00000 Uiso 1.00
C32 C -1.75073 0.72828 0.18066 0.00000 Uiso 1.00
C33 C -1.74701 0.81764 -0.16899 0.00000 Uiso 1.00
C34 C -1.69276 0.76088 0.26826 0.00000 Uiso 1.00
C35 C -1.91676 0.64789 -0.16893 0.00000 Uiso 1.00
C36 C -1.85998 0.59366 0.26831 0.00000 Uiso 1.00
O37 O -1.75683 0.85716 -0.38882 0.00000 Uiso 1.00
O38 O -1.65283 0.74757 0.48308 0.00000 Uiso 1.00
O39 O -1.95630 0.65770 -0.38875 0.00000 Uiso 1.00
O40 O -1.84666 0.55374 0.48315 0.00000 Uiso 1.00
C41 C -1.82459 0.31719 -0.13811 0.00000 Uiso 1.00
C42 C -1.76962 0.29802 -0.24192 0.00000 Uiso 1.00
C43 C -1.85498 0.28130 0.08634 0.00000 Uiso 1.00
C44 C -1.74630 0.24060 -0.10821 0.00000 Uiso 1.00
C45 C -1.77579 0.20421 0.11800 0.00000 Uiso 1.00
C46 C -1.83143 0.22346 0.21913 0.00000 Uiso 1.00
C47 C -1.68935 0.20827 -0.17119 0.00000 Uiso 1.00
C48 C -1.73661 0.14769 0.22116 0.00000 Uiso 1.00
C49 C -1.85960 0.37584 -0.23331 0.00000 Uiso 1.00
C50 C -1.91036 0.31712 0.15191 0.00000 Uiso 1.00
O51 O -1.65310 0.22307 -0.36293 0.00000 Uiso 1.00
O52 O -1.74311 0.10634 0.42644 0.00000 Uiso 1.00
O53 O -1.84915 0.41796 -0.42797 0.00000 Uiso 1.00
O54 O -1.94701 0.30504 0.34429 0.00000 Uiso 1.00
C55 C -0.63229 2.11334 0.05454 0.00000 Uiso 1.00
C56 C -0.57445 2.14069 0.06744 0.00000 Uiso 1.00
C57 C -0.51945 2.11036 0.03463 0.00000 Uiso 1.00
C58 C -0.52145 2.04507 0.00829 0.00000 Uiso 1.00
C59 C -0.57853 2.01263 0.02846 0.00000 Uiso 1.00
C60 C -0.63457 2.04746 0.04003 0.00000 Uiso 1.00
C61 C -0.46838 2.01164 -0.06221 0.00000 Uiso 1.00
C62 C -0.47084 1.94905 -0.09283 0.00000 Uiso 1.00
C63 C -0.52549 1.91459 -0.03735 0.00000 Uiso 1.00
C64 C -0.58030 1.94821 0.00902 0.00000 Uiso 1.00
C65 C -0.63742 1.91562 0.02382 0.00000 Uiso 1.00
C66 C -0.69282 1.95092 0.03628 0.00000 Uiso 1.00
C67 C -0.69169 2.01450 0.03016 0.00000 Uiso 1.00
C68 C -0.52634 1.84827 -0.02933 0.00000 Uiso 1.00
C69 C -0.58275 1.81929 -0.00165 0.00000 Uiso 1.00
C70 C -0.63831 1.84957 0.02119 0.00000 Uiso 1.00
H71 H -0.42822 1.92569 -0.14854 0.00000 Uiso 1.00
H72 H -0.73690 2.03882 0.02506 0.00000 Uiso 1.00
N73 N -0.47230 1.81082 -0.04887 0.00000 Uiso 1.00
N74 N -0.68589 2.15329 0.03619 0.00000 Uiso 1.00
N75 N -0.69303 1.81330 0.04715 0.00000 Uiso 1.00
N76 N -0.46486 2.14658 0.00600 0.00000 Uiso 1.00
H77 H -0.57249 2.19150 0.08616 0.00000 Uiso 1.00
H78 H -0.42388 2.03542 -0.09386 0.00000 Uiso 1.00
H79 H -0.73843 1.92813 0.04632 0.00000 Uiso 1.00
H80 H -0.58367 1.76788 0.00408 0.00000 Uiso 1.00
C81 C -0.40746 2.23164 -0.12985 0.00000 Uiso 1.00
C82 C -0.38719 2.28808 -0.26266 0.00000 Uiso 1.00
C83 C -0.37327 2.19686 0.12061 0.00000 Uiso 1.00
C84 C -0.33075 2.30835 -0.12977 0.00000 Uiso 1.00
C85 C -0.29597 2.27416 0.12069 0.00000 Uiso 1.00
C86 C -0.31617 2.21706 0.25071 0.00000 Uiso 1.00
C87 C -0.29855 2.36682 -0.21278 0.00000 Uiso 1.00
C88 C -0.24028 2.31078 0.21413 0.00000 Uiso 1.00
C89 C -0.46594 2.19943 -0.21294 0.00000 Uiso 1.00
C90 C -0.40989 2.14117 0.21397 0.00000 Uiso 1.00
O91 O -0.31233 2.40789 -0.42158 0.00000 Uiso 1.00
O92 O -0.19965 2.29999 0.42783 0.00000 Uiso 1.00
O93 O -0.50701 2.21321 -0.42178 0.00000 Uiso 1.00
O94 O -0.39910 2.10054 0.42765 0.00000 Uiso 1.00
C95 C -0.38040 1.75587 0.08647 0.00000 Uiso 1.00
C96 C -0.32256 1.73232 0.21937 0.00000 Uiso 1.00
C97 C -0.41629 1.72548 -0.13804 0.00000 Uiso 1.00
C98 C -0.30332 1.67667 0.11828 0.00000 Uiso 1.00
C99 C -0.33970 1.64718 -0.10798 0.00000 Uiso 1.00
C100 C -0.39712 1.67050 -0.24180 0.00000 Uiso 1.00
C101 C -0.24680 1.63749 0.22153 0.00000 Uiso 1.00
C102 C -0.30738 1.59023 -0.17090 0.00000 Uiso 1.00
C103 C -0.41622 1.81125 0.15197 0.00000 Uiso 1.00
C104 C -0.47494 1.76049 -0.23335 0.00000 Uiso 1.00
O105 O -0.20545 1.64399 0.42687 0.00000 Uiso 1.00
O106 O -0.32217 1.55397 -0.36265 0.00000 Uiso 1.00
O107 O -0.40415 1.84792 0.34435 0.00000 Uiso 1.00
O108 O -0.51706 1.75004 -0.42808 0.00000 Uiso 1.00
H109 H -1.74437 0.64528 0.51481 0.00000 Uiso 1.00
H110 H -1.86710 0.76796 -0.41072 0.00000 Uiso 1.00
H111 H -1.74564 0.32683 -0.41718 0.00000 Uiso 1.00
H112 H -1.85491 0.19507 0.39782 0.00000 Uiso 1.00
H113 H -0.41482 2.31570 -0.45707 0.00000 Uiso 1.00
H114 H -0.28920 2.19009 0.44954 0.00000 Uiso 1.00
H115 H -0.29418 1.75581 0.39811 0.00000 Uiso 1.00
H116 H -0.42593 1.64652 -0.41711 0.00000 Uiso 1.00

loop_
_geom_bond_atom_site_label_1
_geom_bond_atom_site_label_2
_geom_bond_distance
_geom_bond_site_symmetry_2
_ccdc_geom_bond_type
C1 C2 1.372 . A
C1 C6 1.418 . A
C1 N20 1.419 . S
C2 C3 1.373 . A
C2 H23 1.101 . S
C3 C4 1.420 . A
C3 N22 1.422 . S
C4 C5 1.418 . A
C4 C7 1.416 . A
C5 C6 1.417 . A
C5 C10 1.394 . A
C6 C13 1.415 . A
C7 C8 1.363 . A
C7 H24 1.099 . S
C8 C9 1.417 . A
C8 H17 1.098 . S
C9 C10 1.417 . A
C9 C14 1.417 . A
C10 C11 1.421 . A
C11 C12 1.416 . A
C11 C16 1.422 . A
C12 C13 1.362 . A
C12 H25 1.097 . S
C13 H18 1.098 . S
C14 C15 1.372 . A
C14 N19 1.417 . S
C15 C16 1.373 . A
C15 H26 1.102 . S
C16 N21 1.423 . S
N19 C87 1.400 1_335 S
N19 C88 1.406 1_335 S
N20 C36 1.400 . S
N20 C35 1.409 . S
N21 C101 1.410 1_345 S
N21 C102 1.405 1_345 S
N22 C49 1.401 . S
N22 C50 1.411 . S
C27 C28 1.392 . A
C27 C29 1.378 . A
C27 C36 1.464 . S
C28 C30 1.386 . A
C28 C35 1.478 . S
C29 C32 1.378 . A
C29 H109 1.098 . S
C30 C31 1.386 . A
C30 H110 1.097 . S
C31 C32 1.392 . A
C31 C33 1.478 . S
C32 C34 1.464 . S
C33 O37 1.209 . D
C33 N75 1.409 1_445 S
C34 O38 1.209 . D
C34 N75 1.400 1_445 S
C35 O39 1.209 . D
C36 O40 1.209 . D
C41 C42 1.378 . A
C41 C43 1.391 . A
C41 C49 1.465 . S
C42 C44 1.378 . A
C42 H111 1.097 . S
C43 C46 1.386 . A
C43 C50 1.478 . S
C44 C45 1.391 . A
C44 C47 1.464 . S
C45 C46 1.386 . A
C45 C48 1.479 . S
C46 H112 1.097 . S
C47 O51 1.211 . D
C47 N74 1.405 1_435 S
C48 O52 1.208 . D
C48 N74 1.410 1_435 S
C49 O53 1.208 . D
C50 O54 1.209 . D
C55 C56 1.373 . A
C55 C60 1.422 . A
C55 N74 1.423 . S
C56 C57 1.372 . A
C56 H77 1.102 . S
C57 C58 1.417 . A
C57 N76 1.417 . S
C58 C59 1.417 . A
C58 C61 1.417 . A
C59 C60 1.421 . A
C59 C64 1.394 . A
C60 C67 1.416 . A
C61 C62 1.363 . A
C61 H78 1.098 . S
C62 C63 1.416 . A
C62 H71 1.099 . S
C63 C64 1.418 . A
C63 C68 1.420 . A
C64 C65 1.417 . A
C65 C66 1.415 . A
C65 C70 1.419 . A
C66 C67 1.362 . A
C66 H79 1.098 . S
C67 H72 1.097 . S
C68 C69 1.373 . A
C68 N73 1.422 . S
C69 C70 1.372 . A
C69 H80 1.101 . S
C70 N75 1.419 . S
N73 C103 1.411 . S
N73 C104 1.401 . S
N74 C47 1.405 1_675 S
N74 C48 1.410 1_675 S
N75 C33 1.409 1_665 S
N75 C34 1.400 1_665 S
N76 C89 1.400 . S
N76 C90 1.406 . S
C81 C82 1.378 . A
C81 C83 1.393 . A
C81 C89 1.465 . S
C82 C84 1.378 . A
C82 H113 1.098 . S
C83 C86 1.385 . A
C83 C90 1.477 . S
C84 C85 1.393 . A
C84 C87 1.465 . S
C85 C86 1.385 . A
C85 C88 1.477 . S
C86 H114 1.098 . S
C87 O91 1.209 . D
C87 N19 1.400 1_775 S
C88 O92 1.208 . D
C88 N19 1.406 1_775 S
C89 O93 1.209 . D
C90 O94 1.208 . D
C95 C96 1.386 . A
C95 C97 1.391 . A
C95 C103 1.478 . S
C96 C98 1.386 . A
C96 H115 1.097 . S
C97 C100 1.378 . A
C97 C104 1.465 . S
C98 C99 1.391 . A
C98 C101 1.479 . S
C99 C100 1.378 . A
C99 C102 1.464 . S
C100 H116 1.097 . S
C101 O105 1.208 . D
C101 N21 1.410 1_765 S
C102 O106 1.211 . D
C102 N21 1.405 1_765 S
C103 O107 1.209 . D
C104 O108 1.208 . D
